data_7205397
loop_
_publ_author_name
'Pan, Zhao-Rui'
'Xu, Jiao'
'Yao, Xiao-Qiang'
'Li, Yi-Zhi'
'Guo, Zi-Jian'
'Zheng, He-Gen'

_publ_section_title
;
 Syntheses, structures, magnetic and photoluminescence properties of
 metal--organic frameworks based on aromatic polycarboxylate acids
;
_journal_issue 5
_journal_name_full CrystEngComm
_journal_page_first 1617
_journal_paper_doi 10.1039/c0ce00490a
_journal_volume 13
_journal_year 2011
_chemical_formula_moiety 'C30 H23 Cl3 Eu2 N2 O14'
_chemical_formula_sum 'C30 H23 Cl3 Eu2 N2 O14'
_chemical_formula_weight 1045.77
_chemical_name_systematic
;
?
;
_space_group_IT_number 15
_symmetry_cell_setting monoclinic
_symmetry_space_group_name_Hall '-C 2yc'
_symmetry_space_group_name_H-M 'C 1 2/c 1'
_atom_sites_solution_hydrogens geom
_atom_sites_solution_primary direct
_atom_sites_solution_secondary difmap
_audit_creation_method SHELXL-97
_cell_angle_alpha 90.00
_cell_angle_beta 90.807(6)
_cell_angle_gamma 90.00
_cell_formula_units_Z 4
_cell_length_a 14.432(5)
_cell_length_b 22.089(8)
_cell_length_c 11.142(4)
_cell_measurement_reflns_used 972
_cell_measurement_temperature 293(2)
_cell_measurement_theta_max 27.80
_cell_measurement_theta_min 2.50
_cell_volume 3552(2)
_computing_cell_refinement SMART
_computing_data_collection 'SMART (Bruker, 2000)'
_computing_data_reduction 'SAINT (Bruker, 2000)'
_computing_molecular_graphics SHELXTL
_computing_publication_material SHELXTL
_computing_structure_refinement SHELXTL
_computing_structure_solution 'SHELXTL (Bruker, 2000)'
_diffrn_ambient_temperature 293(2)
_diffrn_measured_fraction_theta_full 0.998
_diffrn_measured_fraction_theta_max 0.998
_diffrn_measurement_device_type 'Bruker Smart Apex CCD'
_diffrn_measurement_method 'phi and omega scans'
_diffrn_radiation_monochromator graphite
_diffrn_radiation_source 'fine-focus sealed tube'
_diffrn_radiation_type MoK\a
_diffrn_radiation_wavelength 0.71073
_diffrn_reflns_av_R_equivalents 0.0599
_diffrn_reflns_av_sigmaI/netI 0.0468
_diffrn_reflns_limit_h_max 17
_diffrn_reflns_limit_h_min -8
_diffrn_reflns_limit_k_max 26
_diffrn_reflns_limit_k_min -25
_diffrn_reflns_limit_l_max 13
_diffrn_reflns_limit_l_min -13
_diffrn_reflns_number 8707
_diffrn_reflns_theta_full 25.00
_diffrn_reflns_theta_max 25.00
_diffrn_reflns_theta_min 1.84
_exptl_absorpt_coefficient_mu 3.794
_exptl_absorpt_correction_T_max 0.43
_exptl_absorpt_correction_T_min 0.38
_exptl_absorpt_correction_type multi-scan
_exptl_absorpt_process_details 'SADABS; Bruker, 2000'
_exptl_crystal_colour yellow
_exptl_crystal_density_diffrn 1.956
_exptl_crystal_density_method 'not measured'
_exptl_crystal_description needle
_exptl_crystal_F_000 2024
_exptl_crystal_size_max 0.26
_exptl_crystal_size_mid 0.24
_exptl_crystal_size_min 0.22
_refine_diff_density_max 2.579
_refine_diff_density_min -2.857
_refine_diff_density_rms 0.256
_refine_ls_extinction_method none
_refine_ls_goodness_of_fit_ref 1.171
_refine_ls_hydrogen_treatment constr
_refine_ls_matrix_type full
_refine_ls_number_parameters 192
_refine_ls_number_reflns 3135
_refine_ls_number_restraints 1
_refine_ls_restrained_S_all 1.170
_refine_ls_R_factor_all 0.0733
_refine_ls_R_factor_gt 0.0683
_refine_ls_shift/su_max 0.011
_refine_ls_shift/su_mean 0.001
_refine_ls_structure_factor_coef Fsqd
_refine_ls_weighting_details 'calc w=1/[\s^2^(Fo^2^)+(0.15P)^2^+1.99P] where P=(Fo^2^+2Fc^2^)/3'
_refine_ls_weighting_scheme calc
_refine_ls_wR_factor_gt 0.2067
_refine_ls_wR_factor_ref 0.2122
_reflns_number_gt 2861
_reflns_number_total 3135
_reflns_threshold_expression >2sigma(I)
_cod_data_source_file C0CE00490A.TXT
_cod_data_source_block 80611dm
_cod_depositor_comments
;
The following automatic conversions were performed:
'_symmetry_cell_setting' value 'Monoclinic' changed to 'monoclinic'
according to '/home/saulius/struct/CIF-dictionaries/cif_core.dic'
dictionary named 'cif_core.dic' version 2.4.1 from 2010-06-29.

Automatic conversion script
Id: cif_fix_enum 1555 2011-01-17 13:19:09Z saulius 
;
_cod_original_sg_symbol_Hall '-C 2yc '
_cod_original_sg_symbol_H-M 'C2/c '
_cod_database_code 7205397

loop_
_symmetry_equiv_pos_as_xyz
'x, y, z'
'-x, y, -z+1/2'
'x+1/2, y+1/2, z'
'-x+1/2, y+1/2, -z+1/2'
'-x, -y, -z'
'x, -y, z-1/2'
'-x+1/2, -y+1/2, -z'
'x+1/2, -y+1/2, z-1/2'

loop_
_atom_site_label
_atom_site_type_symbol
_atom_site_fract_x
_atom_site_fract_y
_atom_site_fract_z
_atom_site_U_iso_or_equiv
_atom_site_adp_type
_atom_site_occupancy
_atom_site_symmetry_multiplicity
_atom_site_calc_flag
_atom_site_refinement_flags
_atom_site_disorder_assembly
_atom_site_disorder_group
C1 C 0.6902(6) 0.1600(5) 0.6499(8) 0.037(2) Uani 1 1 d . . .
C2 C 0.7800(6) 0.1768(4) 0.6868(7) 0.0238(17) Uani 1 1 d . . .
C3 C 0.8461(5) 0.1872(4) 0.6007(7) 0.0191(15) Uani 1 1 d . . .
H3 H 0.9058 0.1980 0.6246 0.023 Uiso 1 1 calc R . .
C4 C 0.8251(6) 0.1821(4) 0.4789(7) 0.0220(16) Uani 1 1 d . . .
C5 C 0.7351(6) 0.1667(4) 0.4430(7) 0.031(2) Uani 1 1 d . . .
H5 H 0.7193 0.1655 0.3619 0.038 Uiso 1 1 calc R . .
C6 C 0.6689(6) 0.1531(5) 0.5290(8) 0.040(2) Uani 1 1 d . . .
H6 H 0.6105 0.1395 0.5052 0.048 Uiso 1 1 calc R . .
C7 C 0.8969(6) 0.1965(4) 0.3880(8) 0.0211(19) Uani 1 1 d . . .
C8 C 0.8051(7) 0.1855(5) 0.8164(8) 0.032 Uani 1 1 d . . .
C9 C 1.1281(6) 0.3356(4) 0.6027(8) 0.030(2) Uani 1 1 d . . .
C10 C 1.0614(9) 0.3719(5) 0.6773(11) 0.054 Uani 1 1 d . B .
C11 C 1.0624(9) 0.4329(5) 0.6782(12) 0.059 Uani 1 1 d . . .
H11A H 1.1049 0.4548 0.6290 0.070 Uiso 0.50 1 d PR A 1
C12 C 1.0000 0.4657(6) 0.7500 0.046 Uani 1 2 d S . .
H12 H 1.0000 0.5078 0.7500 0.055 Uiso 1 2 calc SR . .
C13 C 1.0000 0.3414(5) 0.7500 0.026(2) Uani 1 2 d S . .
H10 H 1.0000 0.2992 0.7500 0.031 Uiso 1 2 calc SR B .
C14 C 1.1408(9) 0.0664(6) 0.3131(12) 0.061 Uani 1 1 d U . .
H14 H 1.1689 0.0907 0.2558 0.073 Uiso 1 1 calc R . .
C15 C 1.0978(10) -0.0292(6) 0.3779(12) 0.065 Uani 1 1 d . . .
H30A H 1.0542 -0.0053 0.4217 0.078 Uiso 1 1 calc R . .
H30B H 1.1416 -0.0472 0.4328 0.078 Uiso 1 1 calc R . .
H30C H 1.0655 -0.0605 0.3346 0.078 Uiso 1 1 calc R . .
C16 C 1.1950(9) -0.0163(5) 0.1980(12) 0.060 Uani 1 1 d . . .
H31A H 1.1564 -0.0453 0.1571 0.072 Uiso 1 1 calc R . .
H31B H 1.2498 -0.0361 0.2281 0.072 Uiso 1 1 calc R . .
H31C H 1.2120 0.0152 0.1433 0.072 Uiso 1 1 calc R . .
Cl1 Cl 0.6083(2) 0.14085(19) 0.7530(3) 0.0672(10) Uani 1 1 d . . .
Cl2 Cl 1.1151(6) 0.4732(3) 0.5576(7) 0.082(2) Uani 0.50 1 d P B 2
Eu1 Eu 1.13951(3) 0.20417(2) 0.43003(3) 0.0275(3) Uani 1 1 d . . .
N1 N 1.1461(9) 0.0089(5) 0.2945(12) 0.079 Uani 1 1 d . . .
O1 O 0.8788(5) 0.1635(3) 0.8576(5) 0.0377(16) Uani 1 1 d . . .
O2 O 0.7533(4) 0.2175(3) 0.8837(5) 0.0277(13) Uani 1 1 d . . .
O3 O 0.9761(5) 0.2032(3) 0.4226(6) 0.0380(18) Uani 1 1 d . . .
O4 O 0.8688(5) 0.1999(3) 0.2792(6) 0.0381(18) Uani 1 1 d . . .
O5 O 1.0919(5) 0.2940(3) 0.5413(7) 0.0353(18) Uani 1 1 d . . .
O6 O 1.2115(4) 0.3490(3) 0.6073(6) 0.0357(15) Uani 1 1 d . . .
O7 O 1.1040(6) 0.0936(3) 0.3954(7) 0.0528(18) Uani 1 1 d U . .

loop_
_atom_site_aniso_label
_atom_site_aniso_U_11
_atom_site_aniso_U_22
_atom_site_aniso_U_33
_atom_site_aniso_U_23
_atom_site_aniso_U_13
_atom_site_aniso_U_12
C1 0.023(5) 0.071(6) 0.016(4) 0.002(4) 0.007(3) -0.014(4)
C2 0.027(4) 0.036(4) 0.009(4) 0.000(3) 0.006(3) -0.001(4)
C3 0.009(4) 0.032(4) 0.017(4) 0.004(3) -0.001(3) -0.004(3)
C4 0.021(4) 0.039(4) 0.007(4) -0.003(3) 0.002(3) 0.005(4)
C5 0.027(5) 0.056(6) 0.011(4) -0.005(4) -0.001(3) -0.011(4)
C6 0.020(5) 0.077(7) 0.023(5) -0.004(4) 0.005(4) -0.016(5)
C7 0.022(5) 0.033(4) 0.008(4) -0.003(3) 0.006(3) 0.000(3)
C8 0.028 0.044 0.024 0.002 0.007 -0.002
C9 0.023(5) 0.048(5) 0.019(4) 0.007(4) 0.010(4) 0.009(4)
C10 0.059 0.053 0.051 0.002 0.014 0.000
C11 0.070 0.044 0.064 0.006 0.028 0.003
C12 0.052 0.023 0.062 0.000 0.026 0.000
C13 0.017(6) 0.031(6) 0.030(6) 0.000 0.008(5) 0.000
C14 0.066 0.058 0.059 -0.015 0.011 -0.008
C15 0.073 0.066 0.056 -0.028 0.014 0.013
C16 0.061 0.054 0.066 0.016 0.014 0.029
Cl1 0.0381(15) 0.130(3) 0.0336(15) -0.0013(16) 0.0183(12) -0.0366(18)
Cl2 0.089(5) 0.058(3) 0.100(5) 0.041(4) 0.064(4) 0.016(3)
Eu1 0.0198(4) 0.0503(4) 0.0126(4) -0.00404(15) 0.0017(2) -0.00235(16)
N1 0.098 0.054 0.085 0.002 0.026 0.007
O1 0.036(4) 0.059(4) 0.018(3) -0.006(3) -0.005(3) 0.009(3)
O2 0.022(3) 0.052(3) 0.009(3) -0.001(2) 0.001(2) -0.001(3)
O3 0.020(4) 0.077(5) 0.017(4) -0.006(3) 0.000(3) -0.005(3)
O4 0.028(4) 0.074(5) 0.012(3) 0.007(3) 0.001(3) -0.009(3)
O5 0.022(4) 0.054(4) 0.030(4) -0.015(3) 0.001(3) -0.003(3)
O6 0.020(3) 0.050(4) 0.037(4) -0.011(3) 0.003(3) 0.003(3)
O7 0.050(5) 0.052(4) 0.057(4) -0.011(3) 0.005(3) -0.005(4)

loop_
_atom_type_symbol
_atom_type_description
_atom_type_scat_dispersion_real
_atom_type_scat_dispersion_imag
_atom_type_scat_source
C C 0.0033 0.0016 'International Tables Vol C Tables 4.2.6.8 and 6.1.1.4'
H H 0.0000 0.0000 'International Tables Vol C Tables 4.2.6.8 and 6.1.1.4'
N N 0.0061 0.0033 'International Tables Vol C Tables 4.2.6.8 and 6.1.1.4'
O O 0.0106 0.0060 'International Tables Vol C Tables 4.2.6.8 and 6.1.1.4'
Cl Cl 0.1484 0.1585 'International Tables Vol C Tables 4.2.6.8 and 6.1.1.4'
Eu Eu -0.1578 3.6682 'International Tables Vol C Tables 4.2.6.8 and 6.1.1.4'

loop_
_geom_angle_atom_site_label_1
_geom_angle_atom_site_label_2
_geom_angle_atom_site_label_3
_geom_angle
_geom_angle_site_symmetry_1
_geom_angle_site_symmetry_3
_geom_angle_publ_flag
C6 C1 C2 120.3(8) . . ?
C6 C1 Cl1 118.6(7) . . ?
C2 C1 Cl1 120.8(6) . . ?
C3 C2 C1 118.9(7) . . ?
C3 C2 C8 119.3(8) . . ?
C1 C2 C8 121.8(7) . . ?
C2 C3 C4 121.4(7) . . ?
C2 C3 H3 119.3 . . ?
C4 C3 H3 119.3 . . ?
C3 C4 C5 119.2(7) . . ?
C3 C4 C7 120.0(8) . . ?
C5 C4 C7 120.6(7) . . ?
C6 C5 C4 120.0(7) . . ?
C6 C5 H5 120.0 . . ?
C4 C5 H5 120.0 . . ?
C1 C6 C5 119.9(8) . . ?
C1 C6 H6 120.0 . . ?
C5 C6 H6 120.0 . . ?
O3 C7 O4 125.6(8) . . ?
O3 C7 C4 118.1(8) . . ?
O4 C7 C4 116.3(8) . . ?
O1 C8 O2 120.1(9) . . ?
O1 C8 C2 119.7(8) . . ?
O2 C8 C2 120.1(8) . . ?
O1 C8 Eu1 59.1(5) . 2_756 ?
O2 C8 Eu1 61.0(5) . 2_756 ?
C2 C8 Eu1 178.2(6) . 2_756 ?
O6 C9 O5 126.5(8) . . ?
O6 C9 C10 118.4(9) . . ?
O5 C9 C10 115.1(8) . . ?
C11 C10 C13 119.3(11) . . ?
C11 C10 C9 121.9(10) . . ?
C13 C10 C9 118.8(10) . . ?
C10 C11 C12 120.7(11) . . ?
C10 C11 Cl2 119.7(10) . . ?
C12 C11 Cl2 116.8(9) . . ?
C10 C11 H11A 120.5 . . ?
C12 C11 H11A 118.8 . . ?
Cl2 C11 H11A 15.9 . . ?
C11 C12 C11 118.3(13) 2_756 . ?
C11 C12 H12 120.8 2_756 . ?
C11 C12 H12 120.8 . . ?
C10 C13 C10 121.7(13) . 2_756 ?
C10 C13 H10 119.1 . . ?
C10 C13 H10 119.1 2_756 . ?
O7 C14 N1 129.1(13) . . ?
O7 C14 H14 115.4 . . ?
N1 C14 H14 115.4 . . ?
N1 C15 H30A 109.5 . . ?
N1 C15 H30B 109.5 . . ?
H30A C15 H30B 109.5 . . ?
N1 C15 H30C 109.5 . . ?
H30A C15 H30C 109.5 . . ?
H30B C15 H30C 109.5 . . ?
N1 C16 H31A 109.5 . . ?
N1 C16 H31B 109.5 . . ?
H31A C16 H31B 109.5 . . ?
N1 C16 H31C 109.5 . . ?
H31A C16 H31C 109.5 . . ?
H31B C16 H31C 109.5 . . ?
C11 Cl2 H11A 16.9 . . ?
O4 Eu1 O3 85.9(2) 2_755 . ?
O4 Eu1 O5 121.9(3) 2_755 . ?
O3 Eu1 O5 74.8(2) . . ?
O4 Eu1 O2 81.0(2) 2_755 8 ?
O3 Eu1 O2 132.3(2) . 8 ?
O5 Eu1 O2 74.2(2) . 8 ?
O4 Eu1 O6 81.1(2) 2_755 7_756 ?
O3 Eu1 O6 148.8(2) . 7_756 ?
O5 Eu1 O6 135.8(2) . 7_756 ?
O2 Eu1 O6 73.4(2) 8 7_756 ?
O4 Eu1 O7 78.5(3) 2_755 . ?
O3 Eu1 O7 77.6(2) . . ?
O5 Eu1 O7 143.7(2) . . ?
O2 Eu1 O7 142.0(2) 8 . ?
O6 Eu1 O7 72.1(2) 7_756 . ?
O4 Eu1 O1 155.3(2) 2_755 2_756 ?
O3 Eu1 O1 85.0(2) . 2_756 ?
O5 Eu1 O1 77.4(2) . 2_756 ?
O2 Eu1 O1 121.6(2) 8 2_756 ?
O6 Eu1 O1 95.2(2) 7_756 2_756 ?
O7 Eu1 O1 77.1(2) . 2_756 ?
O4 Eu1 O2 145.8(2) 2_755 2_756 ?
O3 Eu1 O2 128.0(2) . 2_756 ?
O5 Eu1 O2 70.7(2) . 2_756 ?
O2 Eu1 O2 72.1(2) 8 2_756 ?
O6 Eu1 O2 71.3(2) 7_756 2_756 ?
O7 Eu1 O2 110.5(2) . 2_756 ?
O1 Eu1 O2 50.5(2) 2_756 2_756 ?
O4 Eu1 C8 163.5(3) 2_755 2_756 ?
O3 Eu1 C8 106.8(2) . 2_756 ?
O5 Eu1 C8 72.7(3) . 2_756 ?
O2 Eu1 C8 97.3(2) 8 2_756 ?
O6 Eu1 C8 82.6(2) 7_756 2_756 ?
O7 Eu1 C8 93.6(3) . 2_756 ?
O1 Eu1 C8 24.9(2) 2_756 2_756 ?
O2 Eu1 C8 25.6(2) 2_756 2_756 ?
O4 Eu1 Eu1 115.57(19) 2_755 7_756 ?
O3 Eu1 Eu1 142.74(16) . 7_756 ?
O5 Eu1 Eu1 68.04(17) . 7_756 ?
O2 Eu1 Eu1 37.23(14) 8 7_756 ?
O6 Eu1 Eu1 67.95(15) 7_756 7_756 ?
O7 Eu1 Eu1 134.1(2) . 7_756 ?
O1 Eu1 Eu1 84.90(15) 2_756 7_756 ?
O2 Eu1 Eu1 34.89(13) 2_756 7_756 ?
C8 Eu1 Eu1 60.18(19) 2_756 7_756 ?
C14 N1 C16 123.0(12) . . ?
C14 N1 C15 116.3(11) . . ?
C16 N1 C15 120.8(10) . . ?
C8 O1 Eu1 96.0(5) . 2_756 ?
C8 O2 Eu1 156.1(6) . 8_456 ?
C8 O2 Eu1 93.4(5) . 2_756 ?
Eu1 O2 Eu1 107.9(2) 8_456 2_756 ?
C7 O3 Eu1 162.1(6) . . ?
C7 O4 Eu1 164.3(7) . 2_755 ?
C9 O5 Eu1 138.9(6) . . ?
C9 O6 Eu1 136.1(6) . 7_756 ?
C14 O7 Eu1 120.0(8) . . ?

loop_
_geom_bond_atom_site_label_1
_geom_bond_atom_site_label_2
_geom_bond_distance
_geom_bond_site_symmetry_2
_geom_bond_publ_flag
C1 C6 1.386(12) . ?
C1 C2 1.404(12) . ?
C1 Cl1 1.713(8) . ?
C2 C3 1.382(11) . ?
C2 C8 1.497(12) . ?
C3 C4 1.391(11) . ?
C3 H3 0.9300 . ?
C4 C5 1.395(12) . ?
C4 C7 1.493(11) . ?
C5 C6 1.395(12) . ?
C5 H5 0.9300 . ?
C6 H6 0.9300 . ?
C7 O3 1.210(12) . ?
C7 O4 1.276(12) . ?
C8 O1 1.252(12) . ?
C8 O2 1.278(11) . ?
C8 Eu1 2.954(10) 2_756 ?
C9 O6 1.239(11) . ?
C9 O5 1.255(12) . ?
C9 C10 1.511(14) . ?
C10 C11 1.348(15) . ?
C10 C13 1.385(12) . ?
C11 C12 1.412(13) . ?
C11 Cl2 1.791(12) . ?
C11 H11A 0.9600 . ?
C12 C11 1.412(13) 2_756 ?
C12 H12 0.9300 . ?
C13 C10 1.385(12) 2_756 ?
C13 H10 0.9300 . ?
C14 O7 1.223(13) . ?
C14 N1 1.289(16) . ?
C14 H14 0.9300 . ?
C15 N1 1.440(17) . ?
C15 H30A 0.9600 . ?
C15 H30B 0.9600 . ?
C15 H30C 0.9600 . ?
C16 N1 1.410(16) . ?
C16 H31A 0.9600 . ?
C16 H31B 0.9600 . ?
C16 H31C 0.9600 . ?
Cl2 H11A 0.9065 . ?
Eu1 O4 2.334(7) 2_755 ?
Eu1 O3 2.359(7) . ?
Eu1 O5 2.443(6) . ?
Eu1 O2 2.446(6) 8 ?
Eu1 O6 2.490(6) 7_756 ?
Eu1 O7 2.524(7) . ?
Eu1 O1 2.548(6) 2_756 ?
Eu1 O2 2.587(6) 2_756 ?
Eu1 C8 2.954(10) 2_756 ?
O1 Eu1 2.548(6) 2_756 ?
O2 Eu1 2.446(6) 8_456 ?
O2 Eu1 2.587(6) 2_756 ?
O4 Eu1 2.334(7) 2_755 ?
O6 Eu1 2.490(6) 7_756 ?
